data_1529706
loop_
_publ_author_name
'Burbank, R.D.'
'Bensey, F.'

_publ_section_title
;
 The structures of the interhalogen compounds. I. Chlorine trifluoride at
 -120 C
;
_journal_name_full 'Journal of Chemical Physics'
_journal_page_first 602
_journal_page_last 608
_journal_volume 21
_journal_year 1953
_chemical_formula_sum 'Cl F3'
_space_group_IT_number 62
_symmetry_space_group_name_Hall '-P 2ac 2n'
_symmetry_space_group_name_H-M 'P n m a'
_cell_angle_alpha 90
_cell_angle_beta 90
_cell_angle_gamma 90
_cell_formula_units_Z 4
_cell_length_a 8.82
_cell_length_b 6.09
_cell_length_c 4.52
_cell_volume 242.786
_citation_journal_id_ASTM JCPSA6
_cod_data_source_file Burbank_JCPSA6_1953_31.cif
_cod_data_source_block Cl1F3
_cod_original_cell_volume 242.7864
_cod_original_formula_sum 'Cl1 F3'
_cod_database_code 1529706

loop_
_symmetry_equiv_pos_as_xyz
x,y,z
-x+1/2,-y,z+1/2
x+1/2,-y+1/2,-z+1/2
-x,y+1/2,-z
-x,-y,-z
x-1/2,y,-z-1/2
-x-1/2,y-1/2,z-1/2
x,-y-1/2,z

loop_
_atom_site_label
_atom_site_type_symbol
_atom_site_fract_x
_atom_site_fract_y
_atom_site_fract_z
_atom_site_occupancy
_atom_site_U_iso_or_equiv
Cl1 Cl+3 0.1582 0.25 0.379 1 0.0
F1 F-1 0.0422 0.25 0.101 1 0.0
F2 F-1 0.1517 0.5315 0.3634 1 0.0
